data_4502199
loop_
_publ_author_name
'Shi, Xianju'
'Wang, Xia'
'Li, Linke'
'Hou, Hongwei'
'Fan, Yaoting'

_publ_section_title
;
 Secondary Ligand-Directed Assembly of CdIICoordination Architectures:
 From 0D to 3D Complexes Based on Ferrocenyl Carboxylate
;
_journal_issue 6
_journal_name_full 'Crystal Growth &amp; Design'
_journal_page_first 2490
_journal_paper_doi 10.1021/cg900566v
_journal_volume 10
_journal_year 2010
_chemical_formula_sum 'C84 H70 Cd2 Fe2 N14 O17'
_chemical_formula_weight 1884.04
_chemical_name_systematic
; 
 ? 
;
_space_group_IT_number 9
_symmetry_cell_setting monoclinic
_symmetry_space_group_name_Hall 'C -2yc'
_symmetry_space_group_name_H-M 'C 1 c 1'
_atom_sites_solution_hydrogens geom
_atom_sites_solution_primary direct
_atom_sites_solution_secondary difmap
_audit_creation_method SHELXL-97
_cell_angle_alpha 90.00
_cell_angle_beta 118.10(3)
_cell_angle_gamma 90.00
_cell_formula_units_Z 4
_cell_length_a 28.837(6)
_cell_length_b 18.719(4)
_cell_length_c 17.162(3)
_cell_measurement_reflns_used 9783
_cell_measurement_temperature 293(2)
_cell_measurement_theta_max 27.9003
_cell_measurement_theta_min 2.3913
_cell_volume 8172(4)
_computing_cell_refinement 'CrystalClear (Rigaku/MSC Inc., 2006)'
_computing_data_collection 'CrystalClear (Rigaku/MSC Inc., 2006)'
_computing_data_reduction 'CrystalClear (Rigaku/MSC Inc., 2006)'
_computing_molecular_graphics 'CrystalStructure 3.7.0'
_computing_publication_material 'CrystalStructure 3.7.0'
_computing_structure_refinement 'SHELXL-97 (Sheldrick, 1997)'
_computing_structure_solution 'SHELXS-97 (Sheldrick, 1990)'
_diffrn_ambient_temperature 293(2)
_diffrn_detector_area_resol_mean 28.5714
_diffrn_measured_fraction_theta_full 0.996
_diffrn_measured_fraction_theta_max 0.996
_diffrn_measurement_device_type 'Rigaku Saturn724'
_diffrn_measurement_method dtprofit.ref
_diffrn_radiation_monochromator graphite
_diffrn_radiation_source 'fine-focus sealed tube'
_diffrn_radiation_type MoK\a
_diffrn_radiation_wavelength 0.71073
_diffrn_reflns_av_R_equivalents 0.0332
_diffrn_reflns_av_sigmaI/netI 0.0471
_diffrn_reflns_limit_h_max 36
_diffrn_reflns_limit_h_min -36
_diffrn_reflns_limit_k_max 23
_diffrn_reflns_limit_k_min -23
_diffrn_reflns_limit_l_max 21
_diffrn_reflns_limit_l_min -21
_diffrn_reflns_number 45323
_diffrn_reflns_theta_full 26.50
_diffrn_reflns_theta_max 26.50
_diffrn_reflns_theta_min 2.39
_exptl_absorpt_coefficient_mu 0.939
_exptl_absorpt_correction_T_max 0.8492
_exptl_absorpt_correction_T_min 0.8061
_exptl_absorpt_correction_type empirical
_exptl_crystal_colour Red
_exptl_crystal_density_diffrn 1.531
_exptl_crystal_density_method 'not measured'
_exptl_crystal_description Prism
_exptl_crystal_F_000 3824
_exptl_crystal_size_max 0.24
_exptl_crystal_size_mid 0.21
_exptl_crystal_size_min 0.18
_refine_diff_density_max 0.628
_refine_diff_density_min -0.282
_refine_diff_density_rms 0.061
_refine_ls_abs_structure_details 'Flack H D (1983), Acta Cryst. A39, 876-881'
_refine_ls_extinction_method none
_refine_ls_goodness_of_fit_ref 1.102
_refine_ls_hydrogen_treatment mixed
_refine_ls_matrix_type full
_refine_ls_number_parameters 1080
_refine_ls_number_reflns 16560
_refine_ls_number_restraints 67
_refine_ls_restrained_S_all 1.103
_refine_ls_R_factor_all 0.0654
_refine_ls_R_factor_gt 0.0526
_refine_ls_shift/su_max 0.001
_refine_ls_shift/su_mean 0.000
_refine_ls_structure_factor_coef Fsqd
_refine_ls_weighting_details 'calc w=1/[\s^2^(Fo^2^)+(0.0514P)^2^+0.0000P] where P=(Fo^2^+2Fc^2^)/3'
_refine_ls_weighting_scheme calc
_refine_ls_wR_factor_gt 0.1082
_refine_ls_wR_factor_ref 0.1158
_reflns_number_gt 13746
_reflns_number_total 16560
_reflns_threshold_expression >2sigma(I)
_cod_data_source_file cg900566v_si_002.cif
_cod_data_source_block complex-8
_cod_depositor_comments
;
The following automatic conversions were performed:

'_symmetry_cell_setting' value 'Monoclinic' changed to 'monoclinic'
according to /home/saulius/struct/CIF-dictionaries/cif_core.dic
dictionary named 'cif_core.dic' version 2.4.2 from 2011-04-26.

Automatic conversion script
Id: cif_fix_values 1715 2011-07-08 13:25:40Z adriana 
;
_cod_original_cell_volume 8172(3)
_cod_original_sg_symbol_H-M 'Cc   '
_cod_database_code 4502199

loop_
_symmetry_equiv_pos_as_xyz
'x, y, z'
'x, -y, z+1/2'
'x+1/2, y+1/2, z'
'x+1/2, -y+1/2, z+1/2'

loop_
_atom_site_label
_atom_site_type_symbol
_atom_site_fract_x
_atom_site_fract_y
_atom_site_fract_z
_atom_site_U_iso_or_equiv
_atom_site_adp_type
_atom_site_occupancy
_atom_site_symmetry_multiplicity
_atom_site_calc_flag
_atom_site_refinement_flags
Cd1 Cd 0.752013(13) 0.21969(2) 0.070312(19) 0.05119(13) Uani 1 1 d .
Cd2 Cd 0.522706(13) 0.22244(2) 0.475536(19) 0.04980(13) Uani 1 1 d .
C1 C 0.7831(3) 0.3561(4) -0.0215(5) 0.065(2) Uani 1 1 d U
H1A H 0.7743 0.3902 -0.0690 0.078 Uiso 1 1 calc R
H1B H 0.8115 0.3759 0.0319 0.078 Uiso 1 1 calc R
C2 C 0.8001(3) 0.2885(5) -0.0436(5) 0.064(2) Uani 1 1 d U
C3 C 0.8387(3) 0.2145(6) -0.0947(5) 0.076(3) Uani 1 1 d .
C4 C 0.8625(3) 0.1810(8) -0.1364(6) 0.092(3) Uani 1 1 d .
H4 H 0.8755 0.2073 -0.1678 0.111 Uiso 1 1 calc R
C5 C 0.8668(3) 0.1128(9) -0.1320(6) 0.115(5) Uani 1 1 d .
H5 H 0.8808 0.0904 -0.1646 0.138 Uiso 1 1 calc R
C6 C 0.8499(3) 0.0655(7) -0.0755(6) 0.108(4) Uani 1 1 d .
H6 H 0.8562 0.0165 -0.0688 0.129 Uiso 1 1 calc R
C7 C 0.8234(3) 0.1043(5) -0.0337(5) 0.074(2) Uani 1 1 d U
H7 H 0.8107 0.0811 0.0002 0.089 Uiso 1 1 calc R
C8 C 0.8184(3) 0.1774(5) -0.0473(4) 0.0584(17) Uani 1 1 d U
C9 C 0.6888(3) 0.3377(4) -0.0908(4) 0.066(2) Uani 1 1 d .
H9A H 0.6957 0.3156 -0.1354 0.079 Uiso 1 1 calc R
H9B H 0.6741 0.3848 -0.1114 0.079 Uiso 1 1 calc R
C10 C 0.6511(3) 0.2930(4) -0.0748(5) 0.0545(17) Uani 1 1 d .
C11 C 0.5758(3) 0.2485(5) -0.0909(5) 0.0653(19) Uani 1 1 d .
C12 C 0.5238(3) 0.2338(5) -0.1121(6) 0.084(2) Uani 1 1 d U
H12 H 0.4959 0.2610 -0.1526 0.101 Uiso 1 1 calc R
C13 C 0.5165(4) 0.1757(5) -0.0684(7) 0.095(3) Uani 1 1 d U
H13 H 0.4823 0.1639 -0.0809 0.114 Uiso 1 1 calc R
C14 C 0.5568(3) 0.1351(5) -0.0082(6) 0.080(2) Uani 1 1 d .
H14 H 0.5498 0.0969 0.0192 0.096 Uiso 1 1 calc R
C15 C 0.6088(3) 0.1512(4) 0.0123(5) 0.071(2) Uani 1 1 d .
H15 H 0.6365 0.1239 0.0533 0.085 Uiso 1 1 calc R
C16 C 0.6182(3) 0.2073(4) -0.0284(5) 0.0547(17) Uani 1 1 d .
C17 C 0.7345(3) 0.3941(4) 0.0548(5) 0.066(2) Uani 1 1 d .
H17A H 0.6988 0.3959 0.0466 0.079 Uiso 1 1 calc R
H17B H 0.7437 0.4414 0.0435 0.079 Uiso 1 1 calc R
C18 C 0.7705(3) 0.3732(4) 0.1460(4) 0.0576(18) Uani 1 1 d .
C19 C 0.8183(3) 0.3113(4) 0.2633(4) 0.0493(16) Uani 1 1 d .
C20 C 0.8449(3) 0.2591(4) 0.3266(5) 0.062(2) Uani 1 1 d .
H20 H 0.8411 0.2109 0.3117 0.074 Uiso 1 1 calc R
C21 C 0.8762(4) 0.2803(4) 0.4095(6) 0.072(2) Uani 1 1 d U
H21 H 0.8930 0.2455 0.4524 0.087 Uiso 1 1 calc R
C22 C 0.8849(3) 0.3505(5) 0.4350(5) 0.075(2) Uani 1 1 d U
H22 H 0.9088 0.3622 0.4928 0.090 Uiso 1 1 calc R
C23 C 0.8571(3) 0.4059(5) 0.3722(5) 0.069(2) Uani 1 1 d .
H23 H 0.8605 0.4540 0.3878 0.082 Uiso 1 1 calc R
C24 C 0.8259(3) 0.3836(4) 0.2900(4) 0.0544(18) Uani 1 1 d .
C25 C 0.7716(4) 0.0885(5) 0.1529(6) 0.0859(19) Uani 1 1 d U
C26 C 0.7819(4) 0.0089(5) 0.1756(7) 0.098(2) Uani 1 1 d U
H26A H 0.7766 -0.0162 0.1227 0.118 Uiso 1 1 calc R
H26B H 0.8186 0.0035 0.2186 0.118 Uiso 1 1 calc R
C27 C 0.7509(3) -0.0264(5) 0.2099(5) 0.083(2) Uani 1 1 d U
H27A H 0.7564 -0.0018 0.2633 0.100 Uiso 1 1 calc R
H27B H 0.7643 -0.0746 0.2266 0.100 Uiso 1 1 calc R
C28 C 0.6941(3) -0.0309(3) 0.1511(4) 0.0725(16) Uani 1 1 d U
C29 C 0.6616(3) -0.0699(3) 0.1826(4) 0.0677(15) Uani 1 1 d U
C30 C 0.6812(3) -0.1095(4) 0.2668(5) 0.089(2) Uani 1 1 d .
H30 H 0.7176 -0.1213 0.3089 0.107 Uiso 1 1 calc R
C31 C 0.6336(6) -0.1272(3) 0.2723(9) 0.100(2) Uani 1 1 d .
H31 H 0.6329 -0.1522 0.3220 0.120 Uiso 1 1 calc R
C32 C 0.5899(3) -0.1020(4) 0.1995(5) 0.091(2) Uani 1 1 d U
H32 H 0.5536 -0.1070 0.1887 0.109 Uiso 1 1 calc R
C33 C 0.6056(3) -0.0671(4) 0.1454(4) 0.0759(17) Uani 1 1 d U
H33 H 0.5819 -0.0440 0.0894 0.091 Uiso 1 1 calc R
C34 C 0.6212(4) 0.0886(4) 0.2450(6) 0.089(3) Uani 1 1 d U
H34 H 0.6005 0.1131 0.1886 0.107 Uiso 1 1 calc R
C35 C 0.6750(4) 0.0807(5) 0.2895(7) 0.098(3) Uani 1 1 d U
H35 H 0.6985 0.0964 0.2662 0.118 Uiso 1 1 calc R
C36 C 0.6917(3) 0.0431(5) 0.3675(5) 0.092(2) Uani 1 1 d U
H36 H 0.7280 0.0304 0.4092 0.110 Uiso 1 1 calc R
C37 C 0.6458(4) 0.0258(5) 0.3758(5) 0.101(3) Uani 1 1 d .
H37 H 0.6452 0.0002 0.4252 0.121 Uiso 1 1 calc R
C38 C 0.6011(3) 0.0537(4) 0.3001(5) 0.079(2) Uani 1 1 d .
C39 C 0.5447(3) 0.0471(4) 0.2747(5) 0.0764(19) Uani 1 1 d .
C40 C 0.5288(3) -0.0014(4) 0.3268(6) 0.079(2) Uani 1 1 d .
H40A H 0.5584 -0.0082 0.3851 0.094 Uiso 1 1 calc R
H40B H 0.5194 -0.0477 0.2980 0.094 Uiso 1 1 calc R
C41 C 0.4822(3) 0.0282(4) 0.3362(5) 0.072(2) Uani 1 1 d .
H41A H 0.4524 0.0342 0.2780 0.086 Uiso 1 1 calc R
H41B H 0.4723 -0.0060 0.3683 0.086 Uiso 1 1 calc R
C42 C 0.4944(3) 0.0977(4) 0.3833(4) 0.0576(17) Uani 1 1 d .
C43 C 0.4873(3) 0.3571(4) 0.5629(5) 0.064(2) Uani 1 1 d .
H43A H 0.4589 0.3765 0.5092 0.077 Uiso 1 1 calc R
H43B H 0.4952 0.3908 0.6104 0.077 Uiso 1 1 calc R
C44 C 0.4708(3) 0.2861(4) 0.5846(4) 0.060(2) Uani 1 1 d .
C45 C 0.4547(3) 0.1726(5) 0.5835(4) 0.066(2) Uani 1 1 d U
C46 C 0.4489(3) 0.0990(5) 0.5742(6) 0.078(2) Uani 1 1 d .
H46 H 0.4616 0.0732 0.5420 0.094 Uiso 1 1 calc R
C47 C 0.4241(3) 0.0671(5) 0.6137(6) 0.083(2) Uani 1 1 d U
H47 H 0.4203 0.0178 0.6067 0.100 Uiso 1 1 calc R
C48 C 0.4049(3) 0.0962(6) 0.6607(6) 0.083(2) Uani 1 1 d U
H48 H 0.3883 0.0682 0.6849 0.099 Uiso 1 1 calc R
C49 C 0.4090(3) 0.1674(8) 0.6742(6) 0.103(4) Uani 1 1 d .
H49 H 0.3961 0.1894 0.7086 0.124 Uiso 1 1 calc R
C50 C 0.4342(3) 0.2086(6) 0.6332(5) 0.070(2) Uani 1 1 d .
C51 C 0.5388(3) 0.3984(4) 0.4910(5) 0.0613(19) Uani 1 1 d .
H51A H 0.5747 0.3987 0.5004 0.074 Uiso 1 1 calc R
H51B H 0.5301 0.4461 0.5020 0.074 Uiso 1 1 calc R
C52 C 0.5015(3) 0.3761(4) 0.3969(5) 0.0516(17) Uani 1 1 d .
C53 C 0.4571(3) 0.3120(4) 0.2809(4) 0.0573(18) Uani 1 1 d .
C54 C 0.4320(3) 0.2567(5) 0.2199(5) 0.070(2) Uani 1 1 d U
H54 H 0.4377 0.2088 0.2358 0.084 Uiso 1 1 calc R
C55 C 0.3970(4) 0.2794(5) 0.1316(6) 0.081(3) Uani 1 1 d U
H55 H 0.3785 0.2454 0.0885 0.097 Uiso 1 1 calc R
C56 C 0.3905(4) 0.3515(6) 0.1094(5) 0.086(3) Uani 1 1 d U
H56 H 0.3686 0.3639 0.0508 0.103 Uiso 1 1 calc R
C57 C 0.4131(3) 0.4017(5) 0.1657(5) 0.071(2) Uani 1 1 d .
H57 H 0.4066 0.4494 0.1487 0.085 Uiso 1 1 calc R
C58 C 0.4488(3) 0.3826(4) 0.2559(5) 0.0582(18) Uani 1 1 d .
C59 C 0.5829(3) 0.3415(4) 0.6359(5) 0.064(2) Uani 1 1 d .
H59A H 0.5965 0.3890 0.6567 0.077 Uiso 1 1 calc R
H59B H 0.5758 0.3189 0.6801 0.077 Uiso 1 1 calc R
C60 C 0.6226(3) 0.2993(4) 0.6242(4) 0.0549(17) Uani 1 1 d .
C61 C 0.6977(3) 0.2630(4) 0.6403(4) 0.0527(16) Uani 1 1 d .
C62 C 0.7508(3) 0.2519(4) 0.6647(4) 0.0611(17) Uani 1 1 d .
H62 H 0.7775 0.2769 0.7108 0.073 Uiso 1 1 calc R
C63 C 0.7610(3) 0.2022(4) 0.6167(5) 0.074(2) Uani 1 1 d .
H63 H 0.7957 0.1944 0.6290 0.089 Uiso 1 1 calc R
C64 C 0.7215(3) 0.1630(4) 0.5502(5) 0.0636(18) Uani 1 1 d .
H64 H 0.7306 0.1292 0.5201 0.076 Uiso 1 1 calc R
C65 C 0.6695(3) 0.1721(4) 0.5271(4) 0.0559(16) Uani 1 1 d .
H65 H 0.6431 0.1452 0.4828 0.067 Uiso 1 1 calc R
C66 C 0.6586(3) 0.2240(3) 0.5741(4) 0.0478(16) Uani 1 1 d .
C67 C 0.7576(4) 0.4173(4) 0.5969(5) 0.067(2) Uani 1 1 d .
C68 C 0.7933(3) 0.3925(4) 0.5636(4) 0.072(2) Uani 1 1 d .
H68A H 0.8196 0.3618 0.6079 0.087 Uiso 1 1 calc R
H68B H 0.8115 0.4337 0.5567 0.087 Uiso 1 1 calc R
C69 C 0.7672(3) 0.3516(4) 0.4751(4) 0.0599(18) Uani 1 1 d .
H69A H 0.7941 0.3249 0.4685 0.072 Uiso 1 1 calc R
H69B H 0.7424 0.3174 0.4766 0.072 Uiso 1 1 calc R
C70 C 0.7388(3) 0.3997(4) 0.3955(5) 0.0586(17) Uani 1 1 d U
C71 C 0.7084(3) 0.3601(4) 0.3086(4) 0.0561(16) Uani 1 1 d U
C72 C 0.7041(3) 0.2854(4) 0.2950(5) 0.062(2) Uani 1 1 d .
H72 H 0.7228 0.2489 0.3400 0.074 Uiso 1 1 calc R
C73 C 0.6709(4) 0.2729(5) 0.2071(6) 0.070(2) Uani 1 1 d .
H73 H 0.6607 0.2255 0.1800 0.084 Uiso 1 1 calc R
C74 C 0.6513(4) 0.3379(5) 0.1627(6) 0.080(2) Uani 1 1 d .
H74 H 0.6267 0.3448 0.1000 0.096 Uiso 1 1 calc R
C75 C 0.6759(3) 0.3913(5) 0.2275(5) 0.0663(19) Uani 1 1 d .
H75 H 0.6705 0.4428 0.2169 0.080 Uiso 1 1 calc R
C76 C 0.5576(3) 0.3580(4) 0.2226(5) 0.0586(17) Uani 1 1 d .
C77 C 0.5637(3) 0.2807(4) 0.2354(6) 0.069(2) Uani 1 1 d .
H77 H 0.5460 0.2448 0.1893 0.082 Uiso 1 1 calc R
C78 C 0.5989(4) 0.2662(5) 0.3233(7) 0.083(3) Uani 1 1 d U
H78 H 0.6103 0.2188 0.3498 0.099 Uiso 1 1 calc R
C79 C 0.6152(3) 0.3328(5) 0.3672(5) 0.074(2) Uani 1 1 d U
H79 H 0.6412 0.3382 0.4295 0.089 Uiso 1 1 calc R
C80 C 0.5924(3) 0.3892(5) 0.3094(5) 0.0676(19) Uani 1 1 d U
H80 H 0.5978 0.4402 0.3240 0.081 Uiso 1 1 calc R
C81 C 0.5282(3) 0.3946(5) 0.1430(5) 0.069(2) Uani 1 1 d .
C82 C 0.5010(4) 0.3493(6) 0.0599(6) 0.095(3) Uani 1 1 d .
H82A H 0.5275 0.3220 0.0531 0.115 Uiso 1 1 calc R
H82B H 0.4780 0.3155 0.0675 0.115 Uiso 1 1 calc R
C83 C 0.4696(4) 0.3906(6) -0.0227(6) 0.108(4) Uani 1 1 d .
H83A H 0.4550 0.4326 -0.0093 0.129 Uiso 1 1 calc R
H83B H 0.4407 0.3614 -0.0642 0.129 Uiso 1 1 calc R
C84 C 0.5058(6) 0.4146(5) -0.0666(8) 0.106(4) Uani 1 1 d U
N1 N 0.7370(2) 0.3433(3) -0.0082(3) 0.0541(14) Uani 1 1 d .
N2 N 0.7950(3) 0.2247(3) -0.0152(4) 0.0583(17) Uani 1 1 d .
N3 N 0.8253(3) 0.2854(4) -0.0921(4) 0.071(2) Uani 1 1 d .
N4 N 0.6648(2) 0.2373(3) -0.0205(4) 0.0511(13) Uani 1 1 d .
N5 N 0.5982(2) 0.3029(4) -0.1206(4) 0.0642(16) Uani 1 1 d .
N6 N 0.7842(2) 0.3073(3) 0.1745(4) 0.0535(14) Uani 1 1 d .
N7 N 0.7948(2) 0.4221(3) 0.2127(4) 0.0582(15) Uani 1 1 d .
N8 N 0.5334(2) 0.3468(3) 0.5512(3) 0.0579(15) Uani 1 1 d .
N9 N 0.6101(2) 0.2483(3) 0.5656(3) 0.0503(12) Uani 1 1 d .
N10 N 0.6743(2) 0.3107(3) 0.6721(3) 0.0552(14) Uani 1 1 d .
N11 N 0.4903(2) 0.3083(3) 0.3721(4) 0.0528(14) Uani 1 1 d .
N12 N 0.4772(3) 0.4214(4) 0.3304(4) 0.0583(16) Uani 1 1 d .
N13 N 0.4786(3) 0.2252(3) 0.5554(4) 0.0557(17) Uani 1 1 d U
N14 N 0.4445(3) 0.2805(4) 0.6320(5) 0.070(2) Uani 1 1 d .
O1 O 0.7960(2) 0.1168(3) 0.1212(5) 0.1087(19) Uani 1 1 d U
O2 O 0.7414(2) 0.1246(3) 0.1705(4) 0.1055(18) Uani 1 1 d U
O3 O 0.6740(2) -0.0042(3) 0.0779(3) 0.0981(16) Uani 1 1 d .
O4 O 0.5120(2) 0.0839(3) 0.2143(4) 0.1080(17) Uani 1 1 d .
O5 O 0.54088(18) 0.1193(2) 0.4263(3) 0.0749(13) Uani 1 1 d .
O6 O 0.45771(19) 0.1334(3) 0.3820(3) 0.0808(15) Uani 1 1 d .
O7 O 0.7797(2) 0.4392(3) 0.6760(3) 0.0764(15) Uani 1 1 d .
O8 O 0.7102(3) 0.4180(3) 0.5482(4) 0.0837(17) Uani 1 1 d .
O9 O 0.7432(2) 0.4633(3) 0.3980(3) 0.0723(14) Uani 1 1 d .
O10 O 0.5259(3) 0.4609(4) 0.1406(5) 0.109(2) Uani 1 1 d .
O11 O 0.5534(3) 0.4127(5) -0.0197(6) 0.124(3) Uani 1 1 d .
O12 O 0.4810(3) 0.4364(3) -0.1434(4) 0.115(2) Uani 1 1 d U
O13 O 0.5452(3) 0.4199(4) 0.7796(4) 0.107(2) Uani 1 1 d .
O14 O 0.6278(2) 0.4826(4) -0.0410(5) 0.150(3) Uani 1 1 d .
O15 O 0.2243(2) 0.9283(3) 0.7716(3) 0.0806(16) Uani 1 1 d .
O16 O 0.8562(2) 0.3905(4) 0.8323(4) 0.105(2) Uani 1 1 d .
O17 O 0.9061(3) 0.8770(5) 0.7033(5) 0.129(3) Uani 1 1 d .
Fe1 Fe 0.63887(6) -0.01862(4) 0.26365(7) 0.0641(2) Uani 1 1 d .
Fe2 Fe 0.63368(5) 0.32746(4) 0.26528(7) 0.05205(18) Uani 1 1 d U
H101 H 0.479(2) 0.460(3) 0.338(4) 0.043(17) Uiso 1 1 d .
H102 H 0.4377(19) 0.316(3) 0.659(3) 0.038(13) Uiso 1 1 d .

loop_
_atom_site_aniso_label
_atom_site_aniso_U_11
_atom_site_aniso_U_22
_atom_site_aniso_U_33
_atom_site_aniso_U_23
_atom_site_aniso_U_13
_atom_site_aniso_U_12
Cd1 0.0506(3) 0.0547(3) 0.0514(3) 0.0057(2) 0.0266(2) 0.0003(2)
Cd2 0.0467(3) 0.0562(3) 0.0473(3) -0.0101(2) 0.0227(2) -0.0038(2)
C1 0.048(4) 0.075(5) 0.063(4) 0.013(4) 0.018(4) -0.006(4)
C2 0.045(4) 0.106(6) 0.057(4) 0.012(4) 0.036(4) -0.008(4)
C3 0.043(4) 0.149(9) 0.031(4) -0.002(4) 0.014(3) -0.004(5)
C4 0.060(5) 0.159(10) 0.063(5) 0.020(6) 0.033(4) 0.042(6)
C5 0.052(5) 0.227(14) 0.075(6) -0.042(8) 0.037(5) 0.009(7)
C6 0.053(5) 0.163(10) 0.093(7) -0.064(7) 0.023(5) 0.006(6)
C7 0.048(4) 0.105(6) 0.066(5) -0.010(5) 0.023(4) 0.002(4)
C8 0.039(3) 0.088(5) 0.045(3) -0.011(3) 0.017(3) -0.002(4)
C9 0.057(4) 0.078(5) 0.048(4) 0.020(4) 0.012(3) 0.021(4)
C10 0.042(4) 0.066(4) 0.049(4) -0.006(3) 0.017(3) 0.003(3)
C11 0.052(4) 0.078(5) 0.067(4) -0.025(4) 0.029(4) -0.016(4)
C12 0.055(5) 0.100(6) 0.093(6) -0.015(5) 0.031(5) -0.003(4)
C13 0.067(5) 0.120(8) 0.116(7) -0.030(6) 0.058(6) -0.035(5)
C14 0.065(5) 0.091(6) 0.079(5) -0.009(4) 0.029(4) -0.014(4)
C15 0.067(5) 0.082(5) 0.074(5) -0.004(4) 0.040(4) -0.011(4)
C16 0.043(4) 0.063(4) 0.057(4) -0.014(3) 0.023(3) 0.000(3)
C17 0.070(5) 0.050(4) 0.063(5) 0.016(3) 0.018(4) 0.012(4)
C18 0.065(5) 0.058(5) 0.051(4) -0.004(3) 0.028(4) -0.006(4)
C19 0.048(4) 0.055(4) 0.060(4) 0.017(3) 0.038(3) 0.015(3)
C20 0.083(6) 0.060(4) 0.054(4) 0.011(3) 0.041(4) 0.027(4)
C21 0.075(6) 0.082(5) 0.058(5) 0.020(4) 0.030(4) 0.037(4)
C22 0.061(5) 0.117(6) 0.054(4) -0.006(4) 0.032(4) 0.011(5)
C23 0.079(5) 0.073(5) 0.052(4) 0.004(4) 0.028(4) 0.018(4)
C24 0.049(4) 0.075(5) 0.051(4) 0.011(3) 0.034(3) 0.012(4)
C25 0.095(4) 0.078(4) 0.131(5) 0.024(4) 0.092(4) 0.023(3)
C26 0.106(5) 0.079(4) 0.137(6) 0.036(5) 0.080(5) 0.020(4)
C27 0.088(5) 0.086(6) 0.082(5) 0.012(4) 0.047(4) 0.005(4)
C28 0.105(4) 0.057(4) 0.060(4) 0.004(3) 0.043(4) 0.020(3)
C29 0.091(4) 0.060(4) 0.052(3) -0.010(3) 0.034(3) 0.004(3)
C30 0.114(6) 0.068(5) 0.084(5) -0.001(4) 0.046(5) 0.011(4)
C31 0.143(7) 0.075(4) 0.117(6) -0.004(7) 0.090(6) -0.021(7)
C32 0.087(5) 0.081(5) 0.082(5) -0.019(4) 0.021(4) -0.016(4)
C33 0.085(4) 0.075(4) 0.047(3) -0.014(3) 0.014(3) 0.014(3)
C34 0.124(7) 0.065(4) 0.116(7) 0.005(4) 0.087(6) 0.003(4)
C35 0.118(7) 0.081(6) 0.126(7) -0.032(5) 0.083(6) -0.020(5)
C36 0.076(5) 0.124(7) 0.072(4) -0.045(4) 0.032(4) -0.022(4)
C37 0.129(7) 0.125(7) 0.066(5) -0.038(5) 0.061(5) -0.041(6)
C38 0.107(6) 0.072(5) 0.082(5) -0.032(4) 0.065(5) -0.019(4)
C39 0.098(5) 0.065(4) 0.094(5) -0.014(4) 0.067(5) 0.001(4)
C40 0.086(5) 0.065(4) 0.100(6) -0.014(4) 0.057(5) 0.006(4)
C41 0.061(4) 0.068(5) 0.082(5) -0.031(4) 0.030(4) -0.010(3)
C42 0.048(3) 0.074(4) 0.042(3) -0.015(3) 0.013(3) -0.006(3)
C43 0.064(5) 0.076(5) 0.053(4) -0.014(3) 0.029(4) 0.015(4)
C44 0.042(4) 0.083(5) 0.038(4) -0.008(3) 0.006(3) 0.010(3)
C45 0.047(4) 0.105(6) 0.045(4) -0.007(4) 0.022(3) 0.004(4)
C46 0.078(6) 0.085(6) 0.077(5) 0.020(5) 0.040(5) 0.007(5)
C47 0.080(6) 0.080(6) 0.089(6) 0.025(5) 0.039(5) 0.002(5)
C48 0.056(5) 0.110(7) 0.081(6) 0.030(5) 0.032(4) 0.008(5)
C49 0.046(4) 0.206(13) 0.065(5) 0.042(7) 0.031(4) 0.035(6)
C50 0.029(4) 0.125(8) 0.053(4) 0.001(4) 0.016(3) 0.001(4)
C51 0.074(5) 0.052(4) 0.065(5) 0.002(3) 0.039(4) -0.001(3)
C52 0.051(4) 0.052(4) 0.064(4) -0.015(3) 0.037(4) -0.010(3)
C53 0.056(4) 0.074(5) 0.052(4) 0.007(3) 0.033(4) -0.003(4)
C54 0.069(5) 0.088(6) 0.058(4) -0.015(4) 0.033(4) -0.011(5)
C55 0.088(7) 0.119(7) 0.049(4) -0.016(4) 0.043(4) -0.026(5)
C56 0.091(6) 0.115(7) 0.040(4) -0.013(4) 0.022(4) -0.017(6)
C57 0.071(5) 0.090(6) 0.073(5) 0.031(4) 0.053(5) 0.020(4)
C58 0.065(5) 0.064(5) 0.050(4) -0.001(3) 0.030(4) 0.002(4)
C59 0.053(4) 0.080(5) 0.055(4) -0.014(4) 0.022(3) 0.013(4)
C60 0.051(4) 0.074(4) 0.037(3) -0.012(3) 0.019(3) -0.010(4)
C61 0.047(4) 0.062(4) 0.038(3) 0.004(3) 0.011(3) -0.013(3)
C62 0.047(4) 0.071(4) 0.054(4) -0.002(3) 0.014(3) -0.003(3)
C63 0.053(4) 0.087(5) 0.077(5) -0.001(4) 0.027(4) 0.005(4)
C64 0.065(4) 0.061(4) 0.066(4) -0.007(3) 0.032(4) 0.005(3)
C65 0.053(4) 0.064(4) 0.046(3) -0.003(3) 0.019(3) 0.002(3)
C66 0.059(4) 0.040(3) 0.041(3) 0.004(2) 0.021(3) 0.001(3)
C67 0.099(6) 0.046(4) 0.049(4) 0.006(3) 0.027(4) 0.004(4)
C68 0.081(5) 0.075(5) 0.044(4) 0.006(3) 0.015(3) 0.005(4)
C69 0.063(4) 0.062(4) 0.050(4) 0.003(3) 0.023(3) -0.001(3)
C70 0.056(4) 0.065(5) 0.058(4) 0.005(3) 0.029(3) -0.002(3)
C71 0.048(3) 0.074(5) 0.047(3) -0.008(3) 0.024(3) -0.002(3)
C72 0.069(5) 0.063(5) 0.058(4) -0.004(3) 0.033(4) -0.002(3)
C73 0.069(5) 0.094(6) 0.069(5) -0.022(4) 0.049(4) -0.009(4)
C74 0.080(5) 0.117(7) 0.063(5) -0.016(5) 0.052(4) -0.023(5)
C75 0.058(4) 0.080(5) 0.068(5) -0.001(4) 0.035(4) -0.008(4)
C76 0.056(4) 0.065(4) 0.066(4) 0.003(3) 0.038(3) 0.006(3)
C77 0.053(4) 0.080(6) 0.084(5) -0.002(4) 0.041(4) -0.024(4)
C78 0.088(7) 0.082(5) 0.092(7) 0.024(4) 0.054(6) 0.006(4)
C79 0.067(5) 0.109(6) 0.058(4) 0.005(4) 0.040(4) 0.003(4)
C80 0.079(5) 0.083(5) 0.059(4) -0.004(3) 0.048(4) 0.006(4)
C81 0.058(4) 0.083(6) 0.068(5) 0.015(4) 0.031(4) 0.006(4)
C82 0.070(5) 0.127(8) 0.075(5) 0.022(5) 0.023(5) -0.006(5)
C83 0.071(5) 0.137(9) 0.096(6) 0.035(6) 0.023(5) -0.029(5)
C84 0.153(11) 0.065(6) 0.096(6) 0.008(5) 0.054(7) -0.016(6)
N1 0.057(3) 0.061(4) 0.047(3) 0.007(3) 0.027(3) -0.008(3)
N2 0.055(4) 0.075(5) 0.055(4) 0.005(3) 0.033(3) -0.003(3)
N3 0.051(4) 0.108(6) 0.043(4) 0.012(3) 0.013(3) 0.007(3)
N4 0.036(3) 0.066(3) 0.050(3) -0.005(3) 0.019(2) 0.001(2)
N5 0.050(3) 0.074(4) 0.063(4) 0.000(3) 0.021(3) 0.013(3)
N6 0.063(4) 0.045(3) 0.052(3) 0.009(2) 0.027(3) 0.009(3)
N7 0.067(4) 0.058(4) 0.061(3) 0.008(3) 0.039(3) 0.009(3)
N8 0.051(3) 0.065(4) 0.048(3) -0.016(3) 0.014(3) -0.009(3)
N9 0.055(3) 0.053(3) 0.041(3) -0.004(2) 0.021(3) -0.005(3)
N10 0.045(3) 0.079(4) 0.040(3) -0.002(2) 0.019(2) 0.003(3)
N11 0.054(3) 0.061(4) 0.050(3) 0.001(3) 0.029(3) 0.000(3)
N12 0.072(4) 0.051(4) 0.062(4) 0.003(3) 0.039(3) 0.006(3)
N13 0.053(4) 0.075(5) 0.045(3) 0.002(3) 0.028(3) 0.007(3)
N14 0.043(4) 0.118(7) 0.064(4) -0.017(4) 0.037(3) 0.011(3)
O1 0.120(4) 0.083(3) 0.168(5) 0.057(4) 0.105(4) 0.043(3)
O2 0.110(4) 0.091(4) 0.150(5) 0.008(4) 0.091(4) 0.009(3)
O3 0.150(5) 0.077(3) 0.071(3) 0.006(3) 0.055(3) 0.019(3)
O4 0.109(4) 0.097(4) 0.123(5) 0.017(4) 0.060(4) 0.007(3)
O5 0.064(3) 0.066(3) 0.093(3) -0.030(3) 0.036(3) -0.008(2)
O6 0.061(3) 0.080(3) 0.100(4) -0.034(3) 0.038(3) -0.013(2)
O7 0.113(4) 0.054(3) 0.054(3) -0.003(2) 0.033(3) 0.001(3)
O8 0.090(4) 0.084(4) 0.066(3) -0.011(3) 0.027(3) 0.022(3)
O9 0.097(4) 0.052(3) 0.062(3) 0.004(2) 0.032(3) -0.008(3)
O10 0.126(5) 0.105(5) 0.118(5) 0.032(4) 0.076(5) 0.030(4)
O11 0.109(6) 0.127(6) 0.135(7) -0.010(5) 0.057(6) -0.021(5)
O12 0.176(7) 0.075(4) 0.077(4) 0.011(3) 0.046(4) -0.025(4)
O13 0.132(5) 0.107(5) 0.091(4) 0.021(3) 0.060(4) 0.034(4)
O14 0.107(5) 0.125(5) 0.218(8) 0.004(5) 0.077(5) -0.008(4)
O15 0.125(5) 0.059(3) 0.072(3) -0.013(2) 0.059(3) -0.020(3)
O16 0.057(3) 0.156(6) 0.100(4) 0.061(4) 0.036(3) 0.012(3)
O17 0.078(4) 0.179(7) 0.133(5) -0.083(5) 0.053(4) -0.005(4)
Fe1 0.0789(5) 0.0622(4) 0.0485(5) -0.0121(5) 0.0278(4) -0.0024(6)
Fe2 0.0518(4) 0.0645(4) 0.0467(4) -0.0008(5) 0.0288(3) -0.0013(6)

loop_
_atom_type_symbol
_atom_type_description
_atom_type_scat_dispersion_real
_atom_type_scat_dispersion_imag
_atom_type_scat_source
C C 0.0033 0.0016 'International Tables Vol C Tables 4.2.6.8 and 6.1.1.4'
H H 0.0000 0.0000 'International Tables Vol C Tables 4.2.6.8 and 6.1.1.4'
N N 0.0061 0.0033 'International Tables Vol C Tables 4.2.6.8 and 6.1.1.4'
O O 0.0106 0.0060 'International Tables Vol C Tables 4.2.6.8 and 6.1.1.4'
Fe Fe 0.3463 0.8444 'International Tables Vol C Tables 4.2.6.8 and 6.1.1.4'
Cd Cd -0.8075 1.2024 'International Tables Vol C Tables 4.2.6.8 and 6.1.1.4'

loop_
_geom_angle_atom_site_label_1
_geom_angle_atom_site_label_2
_geom_angle_atom_site_label_3
_geom_angle
O1 Cd1 N4 129.2(2)
O1 Cd1 N6 111.5(2)
N4 Cd1 N6 110.1(2)
O1 Cd1 N2 84.7(2)
N4 Cd1 N2 107.9(2)
N6 Cd1 N2 109.0(2)
O1 Cd1 O2 51.29(19)
N4 Cd1 O2 96.7(2)
N6 Cd1 O2 96.1(2)
N2 Cd1 O2 135.30(19)
O1 Cd1 N1 152.58(19)
N4 Cd1 N1 69.9(2)
N6 Cd1 N1 70.95(19)
N2 Cd1 N1 69.3(2)
O2 Cd1 N1 155.37(18)
N11 Cd2 O5 113.46(19)
N11 Cd2 N13 108.6(2)
O5 Cd2 N13 122.6(2)
N11 Cd2 N9 107.3(2)
O5 Cd2 N9 93.29(19)
N13 Cd2 N9 109.7(2)
N11 Cd2 O6 93.6(2)
O5 Cd2 O6 54.37(16)
N13 Cd2 O6 86.5(2)
N9 Cd2 O6 146.95(19)
N11 Cd2 N8 70.3(2)
O5 Cd2 N8 162.00(17)
N13 Cd2 N8 69.3(2)
N9 Cd2 N8 69.12(19)
O6 Cd2 N8 143.56(18)
C2 C1 N1 109.5(6)
N2 C2 N3 112.0(8)
N2 C2 C1 125.2(7)
N3 C2 C1 122.7(8)
C4 C3 N3 132.5(10)
C4 C3 C8 122.3(10)
N3 C3 C8 105.0(7)
C5 C4 C3 119.3(11)
C4 C5 C6 123.8(9)
C7 C6 C5 114.3(10)
C8 C7 C6 116.5(9)
N2 C8 C7 126.9(7)
N2 C8 C3 109.5(8)
C7 C8 C3 123.5(8)
N1 C9 C10 107.8(6)
N4 C10 N5 113.2(7)
N4 C10 C9 124.4(6)
N5 C10 C9 122.2(7)
C12 C11 C16 121.9(8)
C12 C11 N5 131.5(8)
C16 C11 N5 106.6(6)
C13 C12 C11 115.6(9)
C14 C13 C12 123.4(8)
C13 C14 C15 120.0(8)
C16 C15 C14 119.1(8)
C15 C16 N4 132.4(7)
C15 C16 C11 120.1(7)
N4 C16 C11 107.5(7)
N1 C17 C18 111.0(6)
N6 C18 N7 111.7(6)
N6 C18 C17 125.7(7)
N7 C18 C17 122.6(7)
N6 C19 C20 132.3(7)
N6 C19 C24 109.4(5)
C20 C19 C24 118.3(7)
C21 C20 C19 118.0(8)
C20 C21 C22 123.7(7)
C21 C22 C23 120.0(8)
C24 C23 C22 115.2(8)
C23 C24 N7 130.7(7)
C23 C24 C19 124.7(7)
N7 C24 C19 104.7(6)
O1 C25 O2 119.9(8)
O1 C25 C26 117.5(7)
O2 C25 C26 122.5(7)
C27 C26 C25 117.9(7)
C26 C27 C28 116.8(7)
O3 C28 C27 121.5(7)
O3 C28 C29 120.4(7)
C27 C28 C29 118.2(6)
C33 C29 C28 126.7(6)
C33 C29 C30 106.5(6)
C28 C29 C30 126.1(7)
C33 C29 Fe1 68.2(4)
C28 C29 Fe1 118.8(4)
C30 C29 Fe1 70.5(4)
C31 C30 C29 103.9(8)
C31 C30 Fe1 68.2(4)
C29 C30 Fe1 67.4(4)
C32 C31 C30 110.5(9)
C32 C31 Fe1 70.2(5)
C30 C31 Fe1 70.4(4)
C33 C32 C31 109.1(8)
C33 C32 Fe1 68.7(4)
C31 C32 Fe1 70.6(4)
C32 C33 C29 110.1(6)
C32 C33 Fe1 71.6(4)
C29 C33 Fe1 70.4(3)
C35 C34 C38 106.2(8)
C35 C34 Fe1 71.2(5)
C38 C34 Fe1 67.2(4)
C34 C35 C36 112.2(9)
C34 C35 Fe1 69.9(5)
C36 C35 Fe1 70.2(5)
C35 C36 C37 107.2(8)
C35 C36 Fe1 70.8(5)
C37 C36 Fe1 67.7(4)
C38 C37 C36 107.8(7)
C38 C37 Fe1 69.0(4)
C36 C37 Fe1 71.3(4)
C37 C38 C34 106.7(7)
C37 C38 C39 129.3(7)
C34 C38 C39 124.0(8)
C37 C38 Fe1 69.4(4)
C34 C38 Fe1 70.4(4)
C39 C38 Fe1 122.2(5)
O4 C39 C38 120.2(7)
O4 C39 C40 120.9(7)
C38 C39 C40 118.8(7)
C39 C40 C41 112.2(6)
C42 C41 C40 112.4(6)
O6 C42 O5 120.2(6)
O6 C42 C41 118.7(6)
O5 C42 C41 121.1(6)
N8 C43 C44 109.4(6)
N13 C44 N14 114.2(8)
N13 C44 C43 122.6(7)
N14 C44 C43 123.1(7)
C46 C45 N13 135.0(7)
C46 C45 C50 118.5(8)
N13 C45 C50 106.5(8)
C47 C46 C45 116.9(9)
C48 C47 C46 128.0(10)
C47 C48 C49 119.6(9)
C48 C49 C50 117.8(10)
N14 C50 C45 107.4(7)
N14 C50 C49 133.4(9)
C45 C50 C49 119.2(10)
N8 C51 C52 108.1(6)
N12 C52 N11 112.6(6)
N12 C52 C51 124.2(6)
N11 C52 C51 123.2(7)
C58 C53 N11 108.8(6)
C58 C53 C54 121.5(7)
N11 C53 C54 129.6(7)
C53 C54 C55 115.4(9)
C56 C55 C54 120.9(8)
C57 C56 C55 123.3(9)
C56 C57 C58 118.5(8)
N12 C58 C53 106.3(6)
N12 C58 C57 133.3(7)
C53 C58 C57 120.3(7)
C60 C59 N8 110.6(5)
N9 C60 N10 114.4(7)
N9 C60 C59 122.9(6)
N10 C60 C59 122.7(6)
C66 C61 N10 107.9(6)
C66 C61 C62 121.7(7)
N10 C61 C62 130.4(6)
C63 C62 C61 115.9(7)
C62 C63 C64 122.2(7)
C65 C64 C63 122.5(7)
C64 C65 C66 115.8(7)
C61 C66 C65 121.9(7)
C61 C66 N9 107.6(6)
C65 C66 N9 130.5(6)
O8 C67 O7 124.4(9)
O8 C67 C68 120.1(7)
O7 C67 C68 115.4(8)
C67 C68 C69 115.7(7)
C70 C69 C68 113.4(6)
O9 C70 C69 123.9(7)
O9 C70 C71 121.5(7)
C69 C70 C71 114.3(7)
C75 C71 C72 106.5(7)
C75 C71 C70 125.7(7)
C72 C71 C70 127.6(7)
C75 C71 Fe2 70.0(4)
C72 C71 Fe2 69.1(5)
C70 C71 Fe2 122.1(5)
C73 C72 C71 108.2(7)
C73 C72 Fe2 71.8(5)
C71 C72 Fe2 69.7(4)
C72 C73 C74 110.0(8)
C72 C73 Fe2 68.6(5)
C74 C73 Fe2 70.4(5)
C73 C74 C75 105.2(8)
C73 C74 Fe2 69.6(5)
C75 C74 Fe2 68.2(4)
C71 C75 C74 110.1(8)
C71 C75 Fe2 69.8(4)
C74 C75 Fe2 71.3(4)
C81 C76 C77 127.3(8)
C81 C76 C80 127.2(7)
C77 C76 C80 105.3(7)
C81 C76 Fe2 122.8(5)
C77 C76 Fe2 68.6(4)
C80 C76 Fe2 69.0(4)
C78 C77 C76 109.4(8)
C78 C77 Fe2 71.3(5)
C76 C77 Fe2 69.4(4)
C77 C78 C79 107.1(8)
C77 C78 Fe2 68.9(5)
C79 C78 Fe2 69.7(5)
C80 C79 C78 111.3(8)
C80 C79 Fe2 69.8(4)
C78 C79 Fe2 70.1(5)
C79 C80 C76 106.8(8)
C79 C80 Fe2 70.8(5)
C76 C80 Fe2 68.8(4)
O10 C81 C76 121.3(8)
O10 C81 C82 121.9(8)
C76 C81 C82 116.7(8)
C83 C82 C81 114.6(9)
C82 C83 C84 110.7(9)
O11 C84 O12 128.1(13)
O11 C84 C83 117.2(10)
O12 C84 C83 114.5(12)
C9 N1 C17 114.2(6)
C9 N1 C1 112.4(5)
C17 N1 C1 111.7(6)
C9 N1 Cd1 106.9(4)
C17 N1 Cd1 104.4(4)
C1 N1 Cd1 106.4(4)
C2 N2 C8 105.9(6)
C2 N2 Cd1 116.8(5)
C8 N2 Cd1 137.3(5)
C2 N3 C3 107.5(8)
C10 N4 C16 107.0(6)
C10 N4 Cd1 117.5(5)
C16 N4 Cd1 135.0(5)
C10 N5 C11 105.8(6)
C18 N6 C19 107.1(6)
C18 N6 Cd1 116.3(4)
C19 N6 Cd1 136.4(4)
C18 N7 C24 107.1(6)
C43 N8 C51 114.6(6)
C43 N8 C59 113.3(5)
C51 N8 C59 111.0(6)
C43 N8 Cd2 106.7(4)
C51 N8 Cd2 105.2(4)
C59 N8 Cd2 105.1(4)
C60 N9 C66 104.7(6)
C60 N9 Cd2 119.2(5)
C66 N9 Cd2 136.0(4)
C60 N10 C61 105.4(6)
C52 N11 C53 104.2(6)
C52 N11 Cd2 118.8(5)
C53 N11 Cd2 136.9(5)
C52 N12 C58 107.9(6)
C44 N13 C45 106.1(6)
C44 N13 Cd2 120.0(5)
C45 N13 Cd2 133.9(5)
C44 N14 C50 105.7(7)
C25 O1 Cd1 102.1(5)
C25 O2 Cd1 84.0(5)
C42 O5 Cd2 97.1(4)
C42 O6 Cd2 88.4(4)
C33 Fe1 C38 123.2(3)
C33 Fe1 C37 159.4(3)
C38 Fe1 C37 41.6(3)
C33 Fe1 C29 41.5(3)
C38 Fe1 C29 157.6(3)
C37 Fe1 C29 157.9(3)
C33 Fe1 C32 39.6(3)
C38 Fe1 C32 110.1(3)
C37 Fe1 C32 124.1(4)
C29 Fe1 C32 68.6(3)
C33 Fe1 C31 66.9(4)
C38 Fe1 C31 125.1(4)
C37 Fe1 C31 108.4(4)
C29 Fe1 C31 69.0(4)
C32 Fe1 C31 39.2(4)
C33 Fe1 C34 108.6(3)
C38 Fe1 C34 42.4(3)
C37 Fe1 C34 69.7(4)
C29 Fe1 C34 119.3(3)
C32 Fe1 C34 127.1(4)
C31 Fe1 C34 163.1(5)
C33 Fe1 C36 158.7(3)
C38 Fe1 C36 69.1(3)
C37 Fe1 C36 41.0(3)
C29 Fe1 C36 120.6(3)
C32 Fe1 C36 158.8(4)
C31 Fe1 C36 122.8(5)
C34 Fe1 C36 67.5(4)
C33 Fe1 C35 125.1(4)
C38 Fe1 C35 67.8(3)
C37 Fe1 C35 67.2(4)
C29 Fe1 C35 106.1(3)
C32 Fe1 C35 161.7(4)
C31 Fe1 C35 157.0(5)
C34 Fe1 C35 38.9(3)
C36 Fe1 C35 39.0(3)
C33 Fe1 C30 69.6(3)
C38 Fe1 C30 159.9(3)
C37 Fe1 C30 121.2(4)
C29 Fe1 C30 42.1(3)
C32 Fe1 C30 68.7(3)
C31 Fe1 C30 41.3(4)
C34 Fe1 C30 154.3(3)
C36 Fe1 C30 104.5(3)
C35 Fe1 C30 119.9(4)
C72 Fe2 C71 41.1(3)
C72 Fe2 C75 67.8(3)
C71 Fe2 C75 40.3(3)
C72 Fe2 C77 131.4(2)
C71 Fe2 C77 170.5(3)
C75 Fe2 C77 148.4(3)
C72 Fe2 C76 171.6(3)
C71 Fe2 C76 146.1(2)
C75 Fe2 C76 115.4(3)
C77 Fe2 C76 42.1(3)
C72 Fe2 C80 145.5(3)
C71 Fe2 C80 113.6(3)
C75 Fe2 C80 109.2(2)
C77 Fe2 C80 69.8(3)
C76 Fe2 C80 42.2(3)
C72 Fe2 C73 39.6(3)
C71 Fe2 C73 67.4(3)
C75 Fe2 C73 66.7(3)
C77 Fe2 C73 110.4(4)
C76 Fe2 C73 133.3(3)
C80 Fe2 C73 172.9(4)
C72 Fe2 C79 116.1(3)
C71 Fe2 C79 109.4(3)
C75 Fe2 C79 133.0(4)
C77 Fe2 C79 67.1(4)
C76 Fe2 C79 68.1(3)
C80 Fe2 C79 39.5(3)
C73 Fe2 C79 147.5(4)
C72 Fe2 C74 68.0(4)
C71 Fe2 C74 68.6(3)
C75 Fe2 C74 40.5(3)
C77 Fe2 C74 116.2(4)
C76 Fe2 C74 108.9(3)
C80 Fe2 C74 133.2(4)
C73 Fe2 C74 40.0(3)
C79 Fe2 C74 171.8(3)
C72 Fe2 C78 108.9(4)
C71 Fe2 C78 132.0(4)
C75 Fe2 C78 171.2(4)
C77 Fe2 C78 39.7(4)
C76 Fe2 C78 69.1(4)
C80 Fe2 C78 68.6(4)
C73 Fe2 C78 116.3(3)
C79 Fe2 C78 40.2(4)
C74 Fe2 C78 146.9(4)

loop_
_geom_bond_atom_site_label_1
_geom_bond_atom_site_label_2
_geom_bond_distance
Cd1 O1 2.244(5)
Cd1 N4 2.274(6)
Cd1 N6 2.277(6)
Cd1 N2 2.327(6)
Cd1 O2 2.592(6)
Cd1 N1 2.608(6)
Cd2 N11 2.246(6)
Cd2 O5 2.266(4)
Cd2 N13 2.267(6)
Cd2 N9 2.302(6)
Cd2 O6 2.456(5)
Cd2 N8 2.612(6)
C1 C2 1.468(11)
C1 N1 1.473(9)
C2 N2 1.323(9)
C2 N3 1.342(10)
C3 C4 1.356(12)
C3 N3 1.389(11)
C3 C8 1.391(11)
C4 C5 1.282(16)
C5 C6 1.551(17)
C6 C7 1.464(11)
C7 C8 1.385(11)
C8 N2 1.375(9)
C9 N1 1.448(8)
C9 C10 1.495(10)
C10 N4 1.328(9)
C10 N5 1.359(9)
C11 C12 1.394(11)
C11 C16 1.417(11)
C11 N5 1.422(10)
C12 C13 1.392(12)
C13 C14 1.367(12)
C14 C15 1.401(10)
C15 C16 1.357(10)
C16 N4 1.403(9)
C17 N1 1.466(9)
C17 C18 1.467(10)
C18 N6 1.316(9)
C18 N7 1.372(9)
C19 N6 1.372(8)
C19 C20 1.393(9)
C19 C24 1.413(10)
C20 C21 1.337(12)
C21 C22 1.369(11)
C22 C23 1.438(11)
C23 C24 1.333(10)
C24 N7 1.402(9)
C25 O1 1.198(9)
C25 O2 1.247(9)
C25 C26 1.533(11)
C26 C27 1.440(11)
C27 C28 1.467(10)
C28 O3 1.216(7)
C28 C29 1.476(9)
C29 C33 1.431(9)
C29 C30 1.480(9)
C29 Fe1 2.037(6)
C30 C31 1.458(14)
C30 Fe1 2.079(7)
C31 C32 1.373(15)
C31 Fe1 2.049(7)
C32 C33 1.374(11)
C32 Fe1 2.044(7)
C33 Fe1 2.007(6)
C34 C35 1.378(12)
C34 C38 1.473(10)
C34 Fe1 2.058(8)
C35 C36 1.384(12)
C35 Fe1 2.075(9)
C36 C37 1.433(10)
C36 Fe1 2.067(7)
C37 C38 1.431(11)
C37 Fe1 2.019(7)
C38 C39 1.476(10)
C38 Fe1 2.013(7)
C39 O4 1.233(8)
C39 C40 1.491(10)
C40 C41 1.530(10)
C41 C42 1.484(9)
C42 O6 1.243(8)
C42 O5 1.254(8)
C43 N8 1.445(9)
C43 C44 1.518(11)
C44 N13 1.306(9)
C44 N14 1.351(10)
C45 C46 1.388(12)
C45 N13 1.410(10)
C45 C50 1.416(11)
C46 C47 1.334(11)
C47 C48 1.294(12)
C48 C49 1.349(16)
C49 C50 1.449(13)
C50 N14 1.380(10)
C51 N8 1.476(9)
C51 C52 1.517(9)
C52 N12 1.326(9)
C52 N11 1.329(8)
C53 C58 1.375(10)
C53 N11 1.400(8)
C53 C54 1.406(11)
C54 C55 1.433(13)
C55 C56 1.391(12)
C56 C57 1.284(12)
C57 C58 1.444(10)
C58 N12 1.359(10)
C59 C60 1.480(10)
C59 N8 1.486(8)
C60 N9 1.308(8)
C60 N10 1.338(8)
C61 C66 1.373(9)
C61 N10 1.378(9)
C61 C62 1.402(10)
C62 C63 1.363(10)
C63 C64 1.383(11)
C64 C65 1.370(9)
C65 C66 1.390(9)
C66 N9 1.412(9)
C67 O8 1.222(11)
C67 O7 1.267(8)
C67 C68 1.467(12)
C68 C69 1.544(10)
C69 C70 1.514(9)
C70 O9 1.196(8)
C70 C71 1.521(9)
C71 C75 1.388(10)
C71 C72 1.413(9)
C71 Fe2 2.016(7)
C72 C73 1.374(11)
C72 Fe2 2.008(9)
C73 C74 1.404(12)
C73 Fe2 2.049(8)
C74 C75 1.412(11)
C74 Fe2 2.059(7)
C75 Fe2 2.019(8)
C76 C81 1.400(10)
C76 C77 1.461(10)
C76 C80 1.470(10)
C76 Fe2 2.041(7)
C77 C78 1.391(13)
C77 Fe2 2.030(8)
C78 C79 1.416(13)
C78 Fe2 2.062(9)
C79 C80 1.385(11)
C79 Fe2 2.056(7)
C80 Fe2 2.043(7)
C81 O10 1.244(10)
C81 C82 1.522(13)
C82 C83 1.488(12)
C83 C84 1.612(15)
C84 O11 1.223(13)
C84 O12 1.235(12)
